data_4106876
loop_
_publ_author_name
'Patrick S. Hanley'
'John F. Hartwig'

_publ_section_title
;
 Intermolecular Migratory Insertion of Unactivated Olefins into
 Palladium-Nitrogen Bonds. Steric and Electronic Effects on the Rate of
 Migratory Insertion
;
_journal_name_full 'Journal of the American Chemical Society'
_journal_page_first 15661
_journal_page_last 15673
_journal_paper_doi 10.1021/ja205722f
_journal_volume 133
_journal_year 2011
_chemical_formula_moiety 'C42 H59 N O P2 Pd2'
_chemical_formula_sum 'C42 H59 N O P2 Pd2'
_chemical_formula_weight 868.64
_chemical_name_systematic
; 
? 
;
_space_group_IT_number 14
_symmetry_cell_setting monoclinic
_symmetry_space_group_name_Hall '-P 2ybc'
_symmetry_space_group_name_H-M 'P 1 21/c 1'
_atom_sites_solution_hydrogens geom
_atom_sites_solution_primary direct
_atom_sites_solution_secondary difmap
_audit_creation_method SHELXL-97
_audit_update_record
; 
? 
;
_cell_angle_alpha 90.00
_cell_angle_beta 94.453(3)
_cell_angle_gamma 90.00
_cell_formula_units_Z 4
_cell_length_a 21.2843(15)
_cell_length_b 9.3814(7)
_cell_length_c 20.7994(14)
_cell_measurement_reflns_used 9935
_cell_measurement_temperature 193(2)
_cell_measurement_theta_max 26.89
_cell_measurement_theta_min 2.38
_cell_volume 4140.6(5)
_computing_cell_refinement 'SAINT V7.68A (Bruker, 2005)'
_computing_data_collection 'APEX2 V2010.11-3 (Bruker, 2010)'
_computing_data_reduction
; 
SAINT V7.68A, XPREP V2005/2, SADABS V2007/4, TWINABS V2007/5 
(Bruker, 2005 & 2007) 
;
_computing_molecular_graphics
; 
SHELXTL V6.12 (Bruker, 2005), CrystalMaker v2.1.3 (CrystalMaker, 1994) 
;
_computing_publication_material 'XCIF V6.12 (Bruker, 2005)'
_computing_structure_refinement 'SHELXTL V6.12 (Bruker, 2005)'
_computing_structure_solution 'SHELXTL V6.12 (Bruker, 2005)'
_diffrn_ambient_temperature 193(2)
_diffrn_measured_fraction_theta_full 0.997
_diffrn_measured_fraction_theta_max 0.997
_diffrn_measurement_device 'Bruker Kappa/ApexII CCD'
_diffrn_measurement_method 'profile data from \f and \w scans'
_diffrn_radiation_monochromator graphite
_diffrn_radiation_source 'fine-focus sealed tube'
_diffrn_radiation_type MoK\a
_diffrn_radiation_wavelength 0.71073
_diffrn_radiation_wavelength_id Complex5
_diffrn_reflns_av_R_equivalents 0.0613
_diffrn_reflns_av_sigmaI/netI 0.0501
_diffrn_reflns_limit_h_max 27
_diffrn_reflns_limit_h_min -27
_diffrn_reflns_limit_k_max 11
_diffrn_reflns_limit_k_min -12
_diffrn_reflns_limit_l_max 26
_diffrn_reflns_limit_l_min -26
_diffrn_reflns_number 58747
_diffrn_reflns_theta_full 27.10
_diffrn_reflns_theta_max 27.10
_diffrn_reflns_theta_min 1.92
_exptl_absorpt_coefficient_mu 0.977
_exptl_absorpt_correction_T_max 0.9545
_exptl_absorpt_correction_T_min 0.6951
_exptl_absorpt_correction_type integration
_exptl_absorpt_process_details 'SHELXTL/XPREP V2005/2 (Bruker, 2005)'
_exptl_crystal_colour colourless
_exptl_crystal_density_diffrn 1.393
_exptl_crystal_description hexagonal
_exptl_crystal_F_000 1792
_exptl_crystal_id Complex5
_exptl_crystal_preparation
; 
The data crystal was mounted using oil (Parantone-N, Exxon) to a 
0.3 mm cryo-loop (Hampton Research) with the (-1 -1 3) scattering 
planes roughly normal to the spindle axis. 
;
_exptl_crystal_size_max 0.564
_exptl_crystal_size_mid 0.309
_exptl_crystal_size_min 0.068
_refine_diff_density_max 0.739
_refine_diff_density_min -0.513
_refine_diff_density_rms 0.091
_refine_ls_extinction_method none
_refine_ls_goodness_of_fit_ref 1.026
_refine_ls_hydrogen_treatment mixed
_refine_ls_matrix_type full
_refine_ls_number_parameters 448
_refine_ls_number_reflns 9102
_refine_ls_number_restraints 5
_refine_ls_restrained_S_all 1.035
_refine_ls_R_factor_all 0.0613
_refine_ls_R_factor_gt 0.0369
_refine_ls_shift/su_max 0.001
_refine_ls_shift/su_mean 0.000
_refine_ls_structure_factor_coef Fsqd
_refine_ls_weighting_details 'calc w=1/[\s^2^(Fo^2^)+(0.0300P)^2^+3.6019P] where P=(Fo^2^+2Fc^2^)/3'
_refine_ls_weighting_scheme calc
_refine_ls_wR_factor_gt 0.0723
_refine_ls_wR_factor_ref 0.0802
_reflns_number_gt 6818
_reflns_number_total 9102
_reflns_threshold_expression >2sigma(I)
_cod_data_source_file ja205722f_si_002.cif
_cod_data_source_block Complex5
_cod_original_sg_symbol_H-M 'P 1 21/c 1 '
_cod_database_code 4106876

loop_
_symmetry_equiv_pos_as_xyz
'x, y, z'
'-x, y+1/2, -z+1/2'
'-x, -y, -z'
'x, -y-1/2, z-1/2'

loop_
_atom_site_label
_atom_site_type_symbol
_atom_site_fract_x
_atom_site_fract_y
_atom_site_fract_z
_atom_site_U_iso_or_equiv
_atom_site_adp_type
_atom_site_occupancy
_atom_site_symmetry_multiplicity
_atom_site_calc_flag
_atom_site_refinement_flags
Pd1 Pd 0.186345(12) 0.60951(3) 0.476407(11) 0.02232(7) Uani 1 1 d .
Pd2 Pd 0.313017(12) 0.41827(3) 0.465591(11) 0.02195(7) Uani 1 1 d .
P2 P 0.37460(4) 0.35752(9) 0.38842(4) 0.02344(19) Uani 1 1 d .
P1 P 0.10484(4) 0.67275(11) 0.41008(4) 0.0306(2) Uani 1 1 d .
O1 O 0.23227(11) 0.4890(3) 0.40496(12) 0.0352(6) Uani 1 1 d D
H1 H 0.2121(15) 0.4187(16) 0.3906(16) 0.053 Uiso 1 1 d D
N1 N 0.26254(12) 0.5185(3) 0.54305(12) 0.0220(6) Uani 1 1 d .
C1 C 0.14175(16) 0.7292(3) 0.53927(15) 0.0260(7) Uani 1 1 d .
C2 C 0.07889(16) 0.7733(4) 0.52586(16) 0.0301(8) Uani 1 1 d .
C3 C 0.04831(17) 0.8566(4) 0.56961(18) 0.0363(9) Uani 1 1 d .
H3 H 0.0062 0.8870 0.5590 0.044 Uiso 1 1 calc R
C4 C 0.07840(18) 0.8949(4) 0.62761(18) 0.0364(9) Uani 1 1 d .
H4 H 0.0567 0.9477 0.6580 0.044 Uiso 1 1 calc R
C5 C 0.14084(19) 0.8560(4) 0.64153(17) 0.0363(9) Uani 1 1 d .
H5 H 0.1625 0.8846 0.6811 0.044 Uiso 1 1 calc R
C6 C 0.17171(17) 0.7756(4) 0.59789(15) 0.0300(8) Uani 1 1 d .
H6 H 0.2146 0.7510 0.6080 0.036 Uiso 1 1 calc R
C7 C 0.04461(17) 0.7269(5) 0.46304(17) 0.0426(10) Uani 1 1 d .
H7A H 0.0193 0.8066 0.4435 0.051 Uiso 1 1 calc R
H7B H 0.0161 0.6462 0.4704 0.051 Uiso 1 1 calc R
C8 C 0.12084(19) 0.8315(4) 0.35965(19) 0.0454(10) Uani 1 1 d .
C9 C 0.0660(2) 0.8669(6) 0.3098(2) 0.0826(18) Uani 1 1 d .
H9A H 0.0267 0.8718 0.3314 0.124 Uiso 1 1 calc R
H9B H 0.0624 0.7925 0.2767 0.124 Uiso 1 1 calc R
H9C H 0.0738 0.9590 0.2897 0.124 Uiso 1 1 calc R
C10 C 0.1336(2) 0.9577(4) 0.4054(2) 0.0600(13) Uani 1 1 d .
H10A H 0.1454 1.0412 0.3808 0.090 Uiso 1 1 calc R
H10B H 0.1681 0.9336 0.4376 0.090 Uiso 1 1 calc R
H10C H 0.0955 0.9791 0.4273 0.090 Uiso 1 1 calc R
C11 C 0.18130(19) 0.8049(5) 0.32484(19) 0.0495(11) Uani 1 1 d .
H11A H 0.1903 0.8887 0.2989 0.074 Uiso 1 1 calc R
H11B H 0.1752 0.7215 0.2967 0.074 Uiso 1 1 calc R
H11C H 0.2167 0.7877 0.3569 0.074 Uiso 1 1 calc R
C12 C 0.06724(19) 0.5191(5) 0.36265(19) 0.0484(11) Uani 1 1 d .
C13 C 0.1020(2) 0.4844(5) 0.30266(19) 0.0599(13) Uani 1 1 d .
H13A H 0.0840 0.3980 0.2822 0.090 Uiso 1 1 calc R
H13B H 0.1468 0.4691 0.3153 0.090 Uiso 1 1 calc R
H13C H 0.0973 0.5641 0.2722 0.090 Uiso 1 1 calc R
C14 C -0.0024(2) 0.5452(7) 0.3425(2) 0.0819(18) Uani 1 1 d .
H14A H -0.0063 0.6213 0.3102 0.123 Uiso 1 1 calc R
H14B H -0.0242 0.5734 0.3803 0.123 Uiso 1 1 calc R
H14C H -0.0213 0.4575 0.3242 0.123 Uiso 1 1 calc R
C15 C 0.0741(2) 0.3905(5) 0.4083(2) 0.0654(14) Uani 1 1 d .
H15A H 0.0544 0.3067 0.3870 0.098 Uiso 1 1 calc R
H15B H 0.0534 0.4113 0.4477 0.098 Uiso 1 1 calc R
H15C H 0.1189 0.3713 0.4194 0.098 Uiso 1 1 calc R
C16 C 0.38357(15) 0.3290(3) 0.52116(15) 0.0240(7) Uani 1 1 d .
C17 C 0.44358(15) 0.3075(3) 0.49878(15) 0.0249(7) Uani 1 1 d .
C18 C 0.49067(16) 0.2362(4) 0.53611(16) 0.0316(8) Uani 1 1 d .
H18 H 0.5312 0.2253 0.5205 0.038 Uiso 1 1 calc R
C19 C 0.47925(17) 0.1811(4) 0.59567(16) 0.0341(9) Uani 1 1 d .
H19 H 0.5115 0.1318 0.6209 0.041 Uiso 1 1 calc R
C20 C 0.42008(17) 0.1987(4) 0.61807(16) 0.0318(8) Uani 1 1 d .
H20 H 0.4117 0.1615 0.6590 0.038 Uiso 1 1 calc R
C21 C 0.37319(16) 0.2700(3) 0.58121(15) 0.0281(8) Uani 1 1 d .
H21 H 0.3327 0.2793 0.5971 0.034 Uiso 1 1 calc R
C22 C 0.45311(16) 0.3585(4) 0.43135(16) 0.0308(8) Uani 1 1 d .
H22A H 0.4819 0.2939 0.4101 0.037 Uiso 1 1 calc R
H22B H 0.4711 0.4559 0.4324 0.037 Uiso 1 1 calc R
C23 C 0.36075(17) 0.1732(4) 0.35535(16) 0.0327(8) Uani 1 1 d .
C24 C 0.29109(19) 0.1584(4) 0.3299(2) 0.0503(11) Uani 1 1 d .
H24A H 0.2827 0.2199 0.2922 0.075 Uiso 1 1 calc R
H24B H 0.2640 0.1869 0.3637 0.075 Uiso 1 1 calc R
H24C H 0.2823 0.0591 0.3177 0.075 Uiso 1 1 calc R
C25 C 0.4036(2) 0.1335(4) 0.30243(18) 0.0487(11) Uani 1 1 d .
H25A H 0.4475 0.1544 0.3172 0.073 Uiso 1 1 calc R
H25B H 0.3916 0.1892 0.2635 0.073 Uiso 1 1 calc R
H25C H 0.3992 0.0317 0.2927 0.073 Uiso 1 1 calc R
C26 C 0.3726(2) 0.0671(4) 0.41134(18) 0.0443(10) Uani 1 1 d .
H26A H 0.3629 -0.0297 0.3959 0.067 Uiso 1 1 calc R
H26B H 0.3456 0.0913 0.4458 0.067 Uiso 1 1 calc R
H26C H 0.4169 0.0722 0.4280 0.067 Uiso 1 1 calc R
C27 C 0.37871(16) 0.4938(4) 0.32261(15) 0.0295(8) Uani 1 1 d .
C28 C 0.32547(18) 0.4767(4) 0.26856(16) 0.0400(9) Uani 1 1 d .
H28A H 0.2847 0.4760 0.2874 0.060 Uiso 1 1 calc R
H28B H 0.3311 0.3868 0.2457 0.060 Uiso 1 1 calc R
H28C H 0.3268 0.5564 0.2383 0.060 Uiso 1 1 calc R
C29 C 0.37107(19) 0.6404(4) 0.35404(18) 0.0392(9) Uani 1 1 d .
H29A H 0.3775 0.7155 0.3225 0.059 Uiso 1 1 calc R
H29B H 0.4022 0.6507 0.3910 0.059 Uiso 1 1 calc R
H29C H 0.3286 0.6486 0.3687 0.059 Uiso 1 1 calc R
C30 C 0.44315(17) 0.4911(4) 0.29359(17) 0.0417(10) Uani 1 1 d .
H30A H 0.4432 0.5609 0.2585 0.063 Uiso 1 1 calc R
H30B H 0.4508 0.3957 0.2767 0.063 Uiso 1 1 calc R
H30C H 0.4764 0.5150 0.3271 0.063 Uiso 1 1 calc R
C31 C 0.22842(15) 0.4237(3) 0.58158(15) 0.0257(7) Uani 1 1 d .
C32 C 0.21365(16) 0.4510(4) 0.64496(16) 0.0287(8) Uani 1 1 d .
H32 H 0.2291 0.5352 0.6660 0.034 Uiso 1 1 calc R
C33 C 0.17713(18) 0.3580(4) 0.67736(17) 0.0367(9) Uani 1 1 d .
H33 H 0.1677 0.3797 0.7202 0.044 Uiso 1 1 calc R
C34 C 0.15419(19) 0.2346(4) 0.64887(18) 0.0447(10) Uani 1 1 d .
H34 H 0.1296 0.1706 0.6719 0.054 Uiso 1 1 calc R
C35 C 0.16731(19) 0.2045(4) 0.58582(19) 0.0445(10) Uani 1 1 d .
H35 H 0.1510 0.1207 0.5650 0.053 Uiso 1 1 calc R
C36 C 0.20429(17) 0.2972(4) 0.55365(16) 0.0321(8) Uani 1 1 d .
H36 H 0.2137 0.2745 0.5109 0.039 Uiso 1 1 calc R
C37 C 0.30722(15) 0.6147(3) 0.57313(15) 0.0232(7) Uani 1 1 d .
C38 C 0.34242(16) 0.5899(4) 0.63215(16) 0.0291(8) Uani 1 1 d .
H38 H 0.3357 0.5050 0.6556 0.035 Uiso 1 1 calc R
C39 C 0.38674(16) 0.6875(4) 0.65645(17) 0.0315(8) Uani 1 1 d .
H39 H 0.4099 0.6680 0.6964 0.038 Uiso 1 1 calc R
C40 C 0.39820(16) 0.8116(4) 0.62469(17) 0.0326(8) Uani 1 1 d .
H40 H 0.4284 0.8781 0.6425 0.039 Uiso 1 1 calc R
C41 C 0.36479(17) 0.8378(4) 0.56603(17) 0.0343(8) Uani 1 1 d .
H41 H 0.3726 0.9224 0.5428 0.041 Uiso 1 1 calc R
C42 C 0.32006(16) 0.7412(4) 0.54107(16) 0.0291(8) Uani 1 1 d .
H42 H 0.2974 0.7615 0.5009 0.035 Uiso 1 1 calc R

loop_
_atom_site_aniso_label
_atom_site_aniso_U_11
_atom_site_aniso_U_22
_atom_site_aniso_U_33
_atom_site_aniso_U_23
_atom_site_aniso_U_13
_atom_site_aniso_U_12
Pd1 0.02613(14) 0.02547(14) 0.01553(12) -0.00048(10) 0.00265(10) 0.00253(11)
Pd2 0.02510(14) 0.02428(14) 0.01658(12) 0.00107(10) 0.00233(10) 0.00289(11)
P2 0.0267(5) 0.0265(5) 0.0172(4) -0.0004(3) 0.0022(3) 0.0007(4)
P1 0.0261(5) 0.0449(6) 0.0205(4) -0.0010(4) 0.0004(4) 0.0009(4)
O1 0.0266(14) 0.0371(15) 0.0434(15) 0.0042(12) 0.0113(11) 0.0184(11)
N1 0.0248(15) 0.0229(14) 0.0183(13) 0.0013(11) 0.0021(11) 0.0026(12)
C1 0.0305(19) 0.0256(18) 0.0230(17) 0.0020(14) 0.0079(14) 0.0035(15)
C2 0.0273(19) 0.035(2) 0.0286(18) -0.0008(15) 0.0044(15) 0.0011(16)
C3 0.028(2) 0.038(2) 0.044(2) 0.0002(17) 0.0131(17) 0.0041(17)
C4 0.044(2) 0.031(2) 0.037(2) -0.0053(16) 0.0179(18) 0.0058(17)
C5 0.052(3) 0.034(2) 0.0233(18) -0.0049(15) 0.0057(17) 0.0053(18)
C6 0.035(2) 0.0318(19) 0.0227(17) 0.0006(15) 0.0019(15) 0.0064(16)
C7 0.028(2) 0.064(3) 0.036(2) -0.0087(19) 0.0034(17) 0.0077(19)
C8 0.049(3) 0.048(2) 0.038(2) 0.0184(19) -0.0041(19) 0.011(2)
C9 0.077(4) 0.104(4) 0.064(3) 0.041(3) -0.015(3) 0.027(3)
C10 0.075(3) 0.037(2) 0.069(3) 0.017(2) 0.015(3) 0.014(2)
C11 0.055(3) 0.056(3) 0.039(2) 0.016(2) 0.012(2) -0.005(2)
C12 0.040(2) 0.074(3) 0.032(2) -0.017(2) 0.0035(18) -0.015(2)
C13 0.062(3) 0.087(4) 0.032(2) -0.021(2) 0.007(2) -0.020(3)
C14 0.045(3) 0.145(5) 0.054(3) -0.031(3) -0.008(2) -0.024(3)
C15 0.078(3) 0.064(3) 0.057(3) -0.019(2) 0.022(3) -0.042(3)
C16 0.0271(18) 0.0230(17) 0.0214(16) -0.0027(13) -0.0008(14) 0.0027(14)
C17 0.0270(19) 0.0246(18) 0.0225(17) -0.0025(13) -0.0019(14) 0.0005(14)
C18 0.0260(19) 0.037(2) 0.0308(19) -0.0031(16) -0.0024(15) 0.0045(16)
C19 0.041(2) 0.033(2) 0.0267(19) 0.0016(15) -0.0067(16) 0.0078(17)
C20 0.044(2) 0.0292(19) 0.0221(17) 0.0028(14) 0.0015(16) 0.0048(17)
C21 0.034(2) 0.0265(18) 0.0236(17) -0.0003(14) 0.0028(15) 0.0087(15)
C22 0.0262(19) 0.040(2) 0.0260(18) 0.0022(15) 0.0026(15) 0.0007(16)
C23 0.045(2) 0.0285(19) 0.0250(18) -0.0066(15) 0.0015(16) 0.0019(17)
C24 0.055(3) 0.043(2) 0.052(3) -0.008(2) -0.009(2) -0.013(2)
C25 0.073(3) 0.042(2) 0.031(2) -0.0137(18) 0.003(2) 0.010(2)
C26 0.070(3) 0.0236(19) 0.040(2) -0.0056(16) 0.003(2) 0.0000(19)
C27 0.031(2) 0.035(2) 0.0221(17) 0.0023(14) 0.0030(15) -0.0010(16)
C28 0.044(2) 0.052(2) 0.0238(19) 0.0076(17) 0.0004(17) 0.0010(19)
C29 0.047(2) 0.032(2) 0.039(2) 0.0102(17) 0.0026(18) -0.0041(18)
C30 0.040(2) 0.057(3) 0.029(2) 0.0072(18) 0.0077(17) -0.004(2)
C31 0.0227(18) 0.0290(18) 0.0256(17) 0.0048(14) 0.0025(14) 0.0037(14)
C32 0.031(2) 0.0306(19) 0.0247(17) -0.0001(14) 0.0044(15) 0.0011(15)
C33 0.046(2) 0.039(2) 0.0261(19) 0.0056(16) 0.0118(17) 0.0020(18)
C34 0.053(3) 0.047(2) 0.037(2) 0.0082(19) 0.0176(19) -0.012(2)
C35 0.056(3) 0.038(2) 0.040(2) -0.0040(18) 0.010(2) -0.014(2)
C36 0.040(2) 0.035(2) 0.0227(17) -0.0023(15) 0.0086(15) -0.0049(17)
C37 0.0229(17) 0.0257(17) 0.0216(16) -0.0021(13) 0.0049(13) 0.0055(14)
C38 0.032(2) 0.0276(19) 0.0270(18) 0.0003(14) -0.0013(15) 0.0064(16)
C39 0.031(2) 0.035(2) 0.0272(18) -0.0023(15) -0.0044(15) 0.0059(16)
C40 0.031(2) 0.032(2) 0.034(2) -0.0097(16) 0.0028(16) -0.0028(16)
C41 0.040(2) 0.0296(19) 0.035(2) 0.0015(16) 0.0104(17) -0.0030(17)
C42 0.033(2) 0.0326(19) 0.0222(17) 0.0020(14) 0.0038(15) -0.0006(16)

loop_
_atom_type_symbol
_atom_type_description
_atom_type_scat_dispersion_real
_atom_type_scat_dispersion_imag
_atom_type_scat_source
C C 0.0033 0.0016 'International Tables Vol C Tables 4.2.6.8 and 6.1.1.4'
H H 0.0000 0.0000 'International Tables Vol C Tables 4.2.6.8 and 6.1.1.4'
N N 0.0061 0.0033 'International Tables Vol C Tables 4.2.6.8 and 6.1.1.4'
O O 0.0106 0.0060 'International Tables Vol C Tables 4.2.6.8 and 6.1.1.4'
P P 0.1023 0.0942 'International Tables Vol C Tables 4.2.6.8 and 6.1.1.4'
Pd Pd -0.9988 1.0072 'International Tables Vol C Tables 4.2.6.8 and 6.1.1.4'

loop_
_exptl_crystal_face_index_h
_exptl_crystal_face_index_k
_exptl_crystal_face_index_l
_exptl_crystal_face_perp_dist
1.00 -1.00 -1.00 0.1890
-1.00 1.00 1.00 0.2080
-1.00 0.00 0.00 0.0340
1.00 0.00 0.00 0.0140
0.00 -1.00 1.00 0.1480
0.00 1.00 -1.00 0.1540
0.00 0.00 1.00 0.2480
0.00 0.00 -1.00 0.1880

loop_
_geom_angle_atom_site_label_1
_geom_angle_atom_site_label_2
_geom_angle_atom_site_label_3
_geom_angle
C1 Pd1 O1 176.91(11)
C1 Pd1 P1 82.48(10)
O1 Pd1 P1 94.95(7)
C1 Pd1 N1 99.62(11)
O1 Pd1 N1 83.15(9)
P1 Pd1 N1 172.65(7)
C16 Pd2 O1 173.11(11)
C16 Pd2 N1 98.16(11)
O1 Pd2 N1 83.40(9)
C16 Pd2 P2 81.49(9)
O1 Pd2 P2 98.30(7)
N1 Pd2 P2 168.65(7)
C22 P2 C23 107.15(17)
C22 P2 C27 105.01(16)
C23 P2 C27 112.00(15)
C22 P2 Pd2 102.31(11)
C23 P2 Pd2 114.60(12)
C27 P2 Pd2 114.50(11)
C7 P1 C8 106.5(2)
C7 P1 C12 103.80(18)
C8 P1 C12 113.78(19)
C7 P1 Pd1 104.58(12)
C8 P1 Pd1 113.31(13)
C12 P1 Pd1 113.64(15)
Pd2 O1 Pd1 98.13(10)
Pd2 O1 H1 109.5(16)
Pd1 O1 H1 114(3)
C37 N1 C31 120.0(3)
C37 N1 Pd2 104.13(18)
C31 N1 Pd2 116.0(2)
C37 N1 Pd1 117.52(19)
C31 N1 Pd1 102.16(18)
Pd2 N1 Pd1 94.66(9)
C6 C1 C2 116.3(3)
C6 C1 Pd1 122.1(2)
C2 C1 Pd1 121.6(2)
C3 C2 C1 121.2(3)
C3 C2 C7 120.4(3)
C1 C2 C7 118.3(3)
C4 C3 C2 120.7(3)
C4 C3 H3 119.6
C2 C3 H3 119.6
C3 C4 C5 119.3(3)
C3 C4 H4 120.3
C5 C4 H4 120.3
C6 C5 C4 120.2(3)
C6 C5 H5 119.9
C4 C5 H5 119.9
C5 C6 C1 122.2(3)
C5 C6 H6 118.9
C1 C6 H6 118.9
C2 C7 P1 106.7(2)
C2 C7 H7A 110.4
P1 C7 H7A 110.4
C2 C7 H7B 110.4
P1 C7 H7B 110.4
H7A C7 H7B 108.6
C10 C8 C9 109.9(4)
C10 C8 C11 107.6(4)
C9 C8 C11 109.6(4)
C10 C8 P1 107.4(3)
C9 C8 P1 112.9(3)
C11 C8 P1 109.2(3)
C8 C9 H9A 109.5
C8 C9 H9B 109.5
H9A C9 H9B 109.5
C8 C9 H9C 109.5
H9A C9 H9C 109.5
H9B C9 H9C 109.5
C8 C10 H10A 109.5
C8 C10 H10B 109.5
H10A C10 H10B 109.5
C8 C10 H10C 109.5
H10A C10 H10C 109.5
H10B C10 H10C 109.5
C8 C11 H11A 109.5
C8 C11 H11B 109.5
H11A C11 H11B 109.5
C8 C11 H11C 109.5
H11A C11 H11C 109.5
H11B C11 H11C 109.5
C14 C12 C13 109.3(3)
C14 C12 C15 109.8(4)
C13 C12 C15 107.9(4)
C14 C12 P1 112.6(3)
C13 C12 P1 112.0(3)
C15 C12 P1 105.1(3)
C12 C13 H13A 109.5
C12 C13 H13B 109.5
H13A C13 H13B 109.5
C12 C13 H13C 109.5
H13A C13 H13C 109.5
H13B C13 H13C 109.5
C12 C14 H14A 109.5
C12 C14 H14B 109.5
H14A C14 H14B 109.5
C12 C14 H14C 109.5
H14A C14 H14C 109.5
H14B C14 H14C 109.5
C12 C15 H15A 109.5
C12 C15 H15B 109.5
H15A C15 H15B 109.5
C12 C15 H15C 109.5
H15A C15 H15C 109.5
H15B C15 H15C 109.5
C21 C16 C17 116.7(3)
C21 C16 Pd2 121.1(2)
C17 C16 Pd2 121.8(2)
C18 C17 C16 121.2(3)
C18 C17 C22 121.9(3)
C16 C17 C22 116.9(3)
C19 C18 C17 120.8(3)
C19 C18 H18 119.6
C17 C18 H18 119.6
C18 C19 C20 119.0(3)
C18 C19 H19 120.5
C20 C19 H19 120.5
C21 C20 C19 120.5(3)
C21 C20 H20 119.8
C19 C20 H20 119.8
C20 C21 C16 121.9(3)
C20 C21 H21 119.0
C16 C21 H21 119.0
C17 C22 P2 105.5(2)
C17 C22 H22A 110.6
P2 C22 H22A 110.6
C17 C22 H22B 110.6
P2 C22 H22B 110.6
H22A C22 H22B 108.8
C25 C23 C26 108.4(3)
C25 C23 C24 110.1(3)
C26 C23 C24 107.4(3)
C25 C23 P2 113.8(3)
C26 C23 P2 107.9(2)
C24 C23 P2 109.2(3)
C23 C24 H24A 109.5
C23 C24 H24B 109.5
H24A C24 H24B 109.5
C23 C24 H24C 109.5
H24A C24 H24C 109.5
H24B C24 H24C 109.5
C23 C25 H25A 109.5
C23 C25 H25B 109.5
H25A C25 H25B 109.5
C23 C25 H25C 109.5
H25A C25 H25C 109.5
H25B C25 H25C 109.5
C23 C26 H26A 109.5
C23 C26 H26B 109.5
H26A C26 H26B 109.5
C23 C26 H26C 109.5
H26A C26 H26C 109.5
H26B C26 H26C 109.5
C29 C27 C30 107.9(3)
C29 C27 C28 107.9(3)
C30 C27 C28 109.8(3)
C29 C27 P2 106.7(2)
C30 C27 P2 111.5(2)
C28 C27 P2 112.8(2)
C27 C28 H28A 109.5
C27 C28 H28B 109.5
H28A C28 H28B 109.5
C27 C28 H28C 109.5
H28A C28 H28C 109.5
H28B C28 H28C 109.5
C27 C29 H29A 109.5
C27 C29 H29B 109.5
H29A C29 H29B 109.5
C27 C29 H29C 109.5
H29A C29 H29C 109.5
H29B C29 H29C 109.5
C27 C30 H30A 109.5
C27 C30 H30B 109.5
H30A C30 H30B 109.5
C27 C30 H30C 109.5
H30A C30 H30C 109.5
H30B C30 H30C 109.5
C36 C31 C32 116.3(3)
C36 C31 N1 118.6(3)
C32 C31 N1 125.0(3)
C33 C32 C31 121.3(3)
C33 C32 H32 119.3
C31 C32 H32 119.3
C34 C33 C32 121.2(3)
C34 C33 H33 119.4
C32 C33 H33 119.4
C33 C34 C35 119.2(3)
C33 C34 H34 120.4
C35 C34 H34 120.4
C36 C35 C34 119.5(4)
C36 C35 H35 120.3
C34 C35 H35 120.3
C35 C36 C31 122.5(3)
C35 C36 H36 118.8
C31 C36 H36 118.8
C42 C37 C38 116.5(3)
C42 C37 N1 118.6(3)
C38 C37 N1 124.9(3)
C39 C38 C37 120.8(3)
C39 C38 H38 119.6
C37 C38 H38 119.6
C40 C39 C38 121.9(3)
C40 C39 H39 119.0
C38 C39 H39 119.0
C39 C40 C41 118.5(3)
C39 C40 H40 120.7
C41 C40 H40 120.7
C40 C41 C42 120.3(3)
C40 C41 H41 119.9
C42 C41 H41 119.9
C41 C42 C37 122.0(3)
C41 C42 H42 119.0
C37 C42 H42 119.0

loop_
_geom_bond_atom_site_label_1
_geom_bond_atom_site_label_2
_geom_bond_distance
Pd1 C1 2.016(3)
Pd1 O1 2.161(2)
Pd1 P1 2.2119(9)
Pd1 N1 2.221(2)
Pd2 C16 2.006(3)
Pd2 O1 2.156(2)
Pd2 N1 2.214(2)
Pd2 P2 2.2239(9)
P2 C22 1.833(3)
P2 C23 1.875(3)
P2 C27 1.880(3)
P1 C7 1.826(4)
P1 C8 1.868(4)
P1 C12 1.889(4)
O1 H1 0.83(2)
N1 C37 1.421(4)
N1 C31 1.432(4)
C1 C6 1.401(5)
C1 C2 1.407(5)
C2 C3 1.398(5)
C2 C7 1.510(5)
C3 C4 1.369(5)
C3 H3 0.9500
C4 C5 1.387(5)
C4 H4 0.9500
C5 C6 1.385(5)
C5 H5 0.9500
C6 H6 0.9500
C7 H7A 0.9900
C7 H7B 0.9900
C8 C10 1.530(6)
C8 C9 1.536(5)
C8 C11 1.545(6)
C9 H9A 0.9800
C9 H9B 0.9800
C9 H9C 0.9800
C10 H10A 0.9800
C10 H10B 0.9800
C10 H10C 0.9800
C11 H11A 0.9800
C11 H11B 0.9800
C11 H11C 0.9800
C12 C14 1.528(6)
C12 C13 1.534(5)
C12 C15 1.536(6)
C13 H13A 0.9800
C13 H13B 0.9800
C13 H13C 0.9800
C14 H14A 0.9800
C14 H14B 0.9800
C14 H14C 0.9800
C15 H15A 0.9800
C15 H15B 0.9800
C15 H15C 0.9800
C16 C21 1.399(4)
C16 C17 1.408(4)
C17 C18 1.391(4)
C17 C22 1.510(4)
C18 C19 1.381(5)
C18 H18 0.9500
C19 C20 1.386(5)
C19 H19 0.9500
C20 C21 1.383(4)
C20 H20 0.9500
C21 H21 0.9500
C22 H22A 0.9900
C22 H22B 0.9900
C23 C25 1.529(5)
C23 C26 1.538(5)
C23 C24 1.541(5)
C24 H24A 0.9800
C24 H24B 0.9800
C24 H24C 0.9800
C25 H25A 0.9800
C25 H25B 0.9800
C25 H25C 0.9800
C26 H26A 0.9800
C26 H26B 0.9800
C26 H26C 0.9800
C27 C29 1.537(5)
C27 C30 1.541(5)
C27 C28 1.541(5)
C28 H28A 0.9800
C28 H28B 0.9800
C28 H28C 0.9800
C29 H29A 0.9800
C29 H29B 0.9800
C29 H29C 0.9800
C30 H30A 0.9800
C30 H30B 0.9800
C30 H30C 0.9800
C31 C36 1.401(5)
C31 C32 1.402(4)
C32 C33 1.378(5)
C32 H32 0.9500
C33 C34 1.373(5)
C33 H33 0.9500
C34 C35 1.391(5)
C34 H34 0.9500
C35 C36 1.381(5)
C35 H35 0.9500
C36 H36 0.9500
C37 C42 1.399(4)
C37 C38 1.407(4)
C38 C39 1.382(5)
C38 H38 0.9500
C39 C40 1.370(5)
C39 H39 0.9500
C40 C41 1.386(5)
C40 H40 0.9500
C41 C42 1.386(5)
C41 H41 0.9500
C42 H42 0.9500
